data_1557900
loop_
_publ_author_name
'Okude, Ryo'
'Mori, Genki'
'Yagi, Akiko'
'Itami, Kenichiro'

_publ_section_title
;
 Programmable synthesis of multiply arylated cubanes through C--H
 metalation and arylation
;
_journal_issue 29
_journal_name_full 'Chemical Science'
_journal_page_first 7672
_journal_page_last 7675
_journal_paper_doi 10.1039/D0SC01909G
_journal_volume 11
_journal_year 2020
_chemical_formula_sum 'C30 H26 F3 N3 O'
_chemical_formula_weight 501.54
_space_group_crystal_system monoclinic
_space_group_IT_number 14
_space_group_name_Hall '-P 2yn'
_space_group_name_H-M_alt 'P 1 21/n 1'
_atom_sites_solution_hydrogens geom
_audit_creation_method SHELXL-2016/6
_audit_update_record
;
2020-03-30 deposited with the CCDC.	2020-04-24 downloaded from the CCDC.
;
_cell_angle_alpha 90
_cell_angle_beta 108.846(5)
_cell_angle_gamma 90
_cell_formula_units_Z 4
_cell_length_a 14.0809(7)
_cell_length_b 10.9917(4)
_cell_length_c 17.1659(8)
_cell_measurement_reflns_used 6785
_cell_measurement_temperature 123(2)
_cell_measurement_theta_max 27.8020
_cell_measurement_theta_min 1.6430
_cell_volume 2514.4(2)
_computing_cell_refinement 'CrysAlisPro 1.171.40.39a (Rigaku OD, 2019)'
_computing_data_collection 'CrysAlisPro 1.171.40.39a (Rigaku OD, 2019)'
_computing_data_reduction 'CrysAlisPro 1.171.40.39a (Rigaku OD, 2019)'
_computing_molecular_graphics 'Yadokari-XG 2009 (Wakita Nemoto et al., 2009)'
_computing_publication_material 'Yadokari-XG 2009 (Wakita,Nemoto et al., 2009)'
_computing_structure_refinement 'SHELXL-2016/6 (Sheldrick, 2016)'
_computing_structure_solution SHELXS
_diffrn_ambient_temperature 123(2)
_diffrn_detector_area_resol_mean 5.8140
_diffrn_measured_fraction_theta_full 0.999
_diffrn_measured_fraction_theta_max 0.999
_diffrn_measurement_device_type 'ROD, Synergy Custom system, Pilatus 200K'
_diffrn_measurement_method '\w scans'
_diffrn_radiation_monochromator mirror
_diffrn_radiation_type MoK\a
_diffrn_radiation_wavelength 0.71073
_diffrn_reflns_av_R_equivalents 0.0510
_diffrn_reflns_av_unetI/netI 0.0508
_diffrn_reflns_Laue_measured_fraction_full 0.999
_diffrn_reflns_Laue_measured_fraction_max 0.999
_diffrn_reflns_limit_h_max 13
_diffrn_reflns_limit_h_min -16
_diffrn_reflns_limit_k_max 13
_diffrn_reflns_limit_k_min -12
_diffrn_reflns_limit_l_max 20
_diffrn_reflns_limit_l_min -20
_diffrn_reflns_number 13618
_diffrn_reflns_point_group_measured_fraction_full 0.999
_diffrn_reflns_point_group_measured_fraction_max 0.999
_diffrn_reflns_theta_full 24.999
_diffrn_reflns_theta_max 24.999
_diffrn_reflns_theta_min 1.634
_diffrn_source 'Rotating-anode X-ray tube'
_exptl_absorpt_coefficient_mu 0.097
_exptl_absorpt_correction_T_max 1.00000
_exptl_absorpt_correction_T_min 0.80125
_exptl_absorpt_correction_type multi-scan
_exptl_absorpt_process_details
;
CrysAlisPro 1.171.40.39a (Rigaku Oxford Diffraction, 2019)
Empirical absorption correction using spherical harmonics,
 implemented in SCALE3 ABSPACK scaling algorithm.
;
_exptl_crystal_colour colorless
_exptl_crystal_density_diffrn 1.325
_exptl_crystal_description block
_exptl_crystal_F_000 1048
_exptl_crystal_size_max 0.10
_exptl_crystal_size_mid 0.10
_exptl_crystal_size_min 0.10
_refine_diff_density_max 0.340
_refine_diff_density_min -0.337
_refine_diff_density_rms 0.051
_refine_ls_extinction_method none
_refine_ls_goodness_of_fit_ref 1.106
_refine_ls_hydrogen_treatment constr
_refine_ls_matrix_type full
_refine_ls_number_parameters 375
_refine_ls_number_reflns 4418
_refine_ls_number_restraints 20
_refine_ls_restrained_S_all 1.170
_refine_ls_R_factor_all 0.0774
_refine_ls_R_factor_gt 0.0615
_refine_ls_shift/su_max 0.000
_refine_ls_shift/su_mean 0.000
_refine_ls_structure_factor_coef Fsqd
_refine_ls_weighting_details 'w=1/[\s^2^(Fo^2^)+(0.0319P)^2^+3.3237P] where P=(Fo^2^+2Fc^2^)/3'
_refine_ls_weighting_scheme calc
_refine_ls_wR_factor_gt 0.1401
_refine_ls_wR_factor_ref 0.1466
_reflns_Friedel_coverage 0.000
_reflns_number_gt 3506
_reflns_number_total 4418
_reflns_threshold_expression 'I > 2\s(I)'
_cod_data_source_file d0sc01909g2.cif
_cod_data_source_block 3a
_cod_depositor_comments
;Adding full bibliography for 1557900--1557907.cif.

 Adding full bibliography for 1557900--1557907.cif.
;
_cod_original_sg_symbol_H-M 'P 21/n'
_cod_database_code 1557900
_shelx_shelxl_version_number 2016/6
_shelx_space_group_comment
;
The symmetry employed for this shelxl refinement is uniquely defined
by the following loop, which should always be used as a source of
symmetry information in preference to the above space-group names.
They are only intended as comments.
;

loop_
_space_group_symop_operation_xyz
'x, y, z'
'-x+1/2, y+1/2, -z+1/2'
'-x, -y, -z'
'x-1/2, -y-1/2, z-1/2'

loop_
_atom_site_label
_atom_site_type_symbol
_atom_site_fract_x
_atom_site_fract_y
_atom_site_fract_z
_atom_site_U_iso_or_equiv
_atom_site_adp_type
_atom_site_occupancy
_atom_site_site_symmetry_order
_atom_site_calc_flag
_atom_site_refinement_flags_posn
_atom_site_refinement_flags_adp
_atom_site_refinement_flags_occupancy
_atom_site_disorder_assembly
_atom_site_disorder_group
C1 C 0.6751(2) 0.8799(3) 0.83784(17) 0.0308(6) Uani 1 1 d . . . . .
C2 C 0.5724(2) 0.9419(2) 0.78914(17) 0.0297(6) Uani 1 1 d . . . . .
H1 H 0.564193 1.026676 0.770548 0.036 Uiso 1 1 calc R U . . .
C3 C 0.5237(2) 0.8841(2) 0.84998(16) 0.0279(6) Uani 1 1 d . . . . .
H2 H 0.480546 0.927910 0.875266 0.033 Uiso 1 1 calc R U . . .
C4 C 0.6246(2) 0.8231(2) 0.89862(17) 0.0288(6) Uani 1 1 d . . . . .
H3 H 0.654138 0.822267 0.958729 0.035 Uiso 1 1 calc R U . . .
C5 C 0.6439(2) 0.7651(3) 0.78113(16) 0.0273(6) Uani 1 1 d . . . . .
H4 H 0.688136 0.721870 0.756599 0.033 Uiso 1 1 calc R U . . .
C6 C 0.5437(2) 0.8276(2) 0.73129(16) 0.0247(6) Uani 1 1 d . . . . .
C7 C 0.4904(2) 0.7705(2) 0.79324(16) 0.0243(6) Uani 1 1 d . . . . .
C8 C 0.5961(2) 0.7075(2) 0.84298(16) 0.0252(6) Uani 1 1 d . . . . .
C9 C 0.7729(2) 0.9369(3) 0.85934(18) 0.0372(7) Uani 1 1 d . . . . .
N1 N 0.8506(2) 0.9804(3) 0.87439(17) 0.0509(8) Uani 1 1 d . . . . .
C10 C 0.3832(2) 0.7285(2) 0.77278(16) 0.0265(6) Uani 1 1 d . . . . .
O1 O 0.32835(15) 0.78813(19) 0.80179(14) 0.0407(5) Uani 1 1 d . . . . .
N2 N 0.34839(16) 0.6321(2) 0.72246(13) 0.0254(5) Uani 1 1 d . . . . .
C11 C 0.4108(2) 0.5582(2) 0.68563(17) 0.0262(6) Uani 1 1 d . . . . .
H5 H 0.478656 0.592393 0.703951 0.031 Uiso 1 1 calc R U . . .
C12 C 0.3721(2) 0.5626(3) 0.59173(17) 0.0340(7) Uani 1 1 d . . . . .
H6 H 0.309814 0.519132 0.571795 0.051 Uiso 1 1 calc R U . . .
H7 H 0.420503 0.525706 0.570487 0.051 Uiso 1 1 calc R U . . .
H8 H 0.361831 0.645740 0.573862 0.051 Uiso 1 1 calc R U . . .
C13 C 0.4178(2) 0.4265(2) 0.7163(2) 0.0356(7) Uani 1 1 d . . . . .
H9 H 0.441053 0.425751 0.775345 0.053 Uiso 1 1 calc R U . . .
H10 H 0.463938 0.382185 0.696283 0.053 Uiso 1 1 calc R U . . .
H11 H 0.352757 0.389182 0.696330 0.053 Uiso 1 1 calc R U . . .
C14 C 0.2406(2) 0.5983(3) 0.70052(18) 0.0315(7) Uani 1 1 d . . . . .
H12 H 0.230943 0.525508 0.665898 0.038 Uiso 1 1 calc R U . . .
C15 C 0.1734(2) 0.6969(3) 0.6487(2) 0.0444(8) Uani 1 1 d . . . . .
H13 H 0.178445 0.769139 0.681172 0.067 Uiso 1 1 calc R U . . .
H14 H 0.105100 0.669044 0.630267 0.067 Uiso 1 1 calc R U . . .
H15 H 0.194190 0.714593 0.601852 0.067 Uiso 1 1 calc R U . . .
C16 C 0.2108(2) 0.5642(3) 0.7752(2) 0.0462(8) Uani 1 1 d . . . . .
H16 H 0.256774 0.504509 0.807267 0.069 Uiso 1 1 calc R U . . .
H17 H 0.144122 0.531298 0.757469 0.069 Uiso 1 1 calc R U . . .
H18 H 0.212816 0.635331 0.808212 0.069 Uiso 1 1 calc R U . . .
C17 C 0.50554(19) 0.8327(2) 0.64023(16) 0.0245(6) Uani 1 1 d . . . . .
C18 C 0.5531(2) 0.7673(3) 0.59419(17) 0.0302(6) Uani 1 1 d . . . . .
H19 H 0.609184 0.720628 0.621163 0.036 Uiso 1 1 calc R U . . .
C19 C 0.5190(2) 0.7703(3) 0.50944(18) 0.0345(7) Uani 1 1 d D . . . .
H20 H 0.551055 0.725072 0.479529 0.041 Uiso 1 1 calc R U . . .
C20 C 0.4362(2) 0.8415(3) 0.46904(16) 0.0300(6) Uani 1 1 d D . . . .
C21 C 0.3884(2) 0.9090(3) 0.51400(18) 0.0353(7) Uani 1 1 d D . . . .
H21 H 0.333425 0.957430 0.486982 0.042 Uiso 1 1 calc R U . . .
C22 C 0.4227(2) 0.9038(3) 0.59872(17) 0.0314(6) Uani 1 1 d . . . . .
H22 H 0.390230 0.948334 0.628625 0.038 Uiso 1 1 calc R U . . .
C23 C 0.4005(2) 0.8424(3) 0.37956(19) 0.0386(7) Uani 1 1 d D . . . .
N3 N 0.3674(2) 0.8388(3) 0.30813(17) 0.0438(9) Uani 0.845(3) 1 d D . P A 1
F1 F 0.4914(7) 0.8468(10) 0.3552(7) 0.058(4) Uani 0.155(3) 1 d D . P A 2
F2 F 0.3585(8) 0.9430(9) 0.3467(8) 0.062(4) Uani 0.155(3) 1 d D . P A 2
F3 F 0.3600(10) 0.7445(9) 0.3426(8) 0.086(6) Uani 0.155(3) 1 d D . P A 2
C24 C 0.61486(19) 0.5809(2) 0.87556(16) 0.0257(6) Uani 1 1 d . . . . .
C25 C 0.6475(2) 0.4902(2) 0.83400(17) 0.0292(6) Uani 1 1 d . . . . .
H23 H 0.659217 0.508737 0.785028 0.035 Uiso 1 1 calc R U . . .
C26 C 0.6629(2) 0.3724(3) 0.86441(17) 0.0328(7) Uani 1 1 d D . . . .
H24 H 0.683580 0.312079 0.835494 0.039 Uiso 1 1 calc R U . . .
C27 C 0.6473(2) 0.3452(3) 0.93776(18) 0.0321(7) Uani 1 1 d D . . . .
C28 C 0.6178(2) 0.4349(3) 0.98215(18) 0.0331(7) Uani 1 1 d D . . . .
H25 H 0.609389 0.416491 1.032400 0.040 Uiso 1 1 calc R U . . .
C29 C 0.6010(2) 0.5523(3) 0.95070(17) 0.0308(6) Uani 1 1 d . . . . .
H26 H 0.580439 0.612510 0.979811 0.037 Uiso 1 1 calc R U . . .
C30 C 0.6639(3) 0.2192(3) 0.9728(2) 0.0465(8) Uani 1 1 d D . . . .
F4 F 0.6740(3) 0.1387(2) 0.92089(16) 0.0940(13) Uani 0.845(3) 1 d D . P A 1
F5 F 0.74868(18) 0.2141(2) 1.03882(15) 0.0595(8) Uani 0.845(3) 1 d D . P A 1
F6 F 0.5924(2) 0.1844(2) 1.00207(18) 0.0715(9) Uani 0.845(3) 1 d D . P A 1
N4 N 0.6489(19) 0.1107(6) 0.9808(11) 0.089(9) Uani 0.155(3) 1 d D . P A 2

loop_
_atom_site_aniso_label
_atom_site_aniso_U_11
_atom_site_aniso_U_22
_atom_site_aniso_U_33
_atom_site_aniso_U_23
_atom_site_aniso_U_13
_atom_site_aniso_U_12
C1 0.0314(16) 0.0322(15) 0.0262(15) -0.0013(12) 0.0057(12) -0.0113(12)
C2 0.0361(16) 0.0239(14) 0.0278(15) -0.0013(11) 0.0087(13) -0.0074(12)
C3 0.0358(16) 0.0232(14) 0.0257(14) -0.0042(11) 0.0115(12) -0.0057(12)
C4 0.0328(16) 0.0295(15) 0.0217(14) -0.0026(11) 0.0055(12) -0.0113(12)
C5 0.0249(14) 0.0328(15) 0.0231(14) -0.0009(11) 0.0063(12) -0.0055(12)
C6 0.0265(15) 0.0249(14) 0.0234(14) -0.0011(11) 0.0088(12) -0.0047(11)
C7 0.0285(15) 0.0237(13) 0.0212(14) -0.0014(11) 0.0086(12) -0.0022(11)
C8 0.0245(14) 0.0264(14) 0.0227(14) -0.0011(11) 0.0047(11) -0.0054(11)
C9 0.0404(18) 0.0430(18) 0.0257(15) -0.0027(13) 0.0071(14) -0.0142(15)
N1 0.0493(18) 0.0602(19) 0.0392(16) -0.0029(14) 0.0088(14) -0.0272(15)
C10 0.0271(15) 0.0274(14) 0.0246(14) 0.0005(11) 0.0080(12) -0.0032(11)
O1 0.0296(11) 0.0443(13) 0.0509(14) -0.0201(10) 0.0170(10) -0.0048(9)
N2 0.0231(12) 0.0266(12) 0.0265(12) -0.0036(9) 0.0077(10) -0.0034(9)
C11 0.0263(14) 0.0230(14) 0.0299(15) -0.0029(11) 0.0097(12) -0.0056(11)
C12 0.0377(17) 0.0318(16) 0.0322(16) -0.0071(13) 0.0110(14) -0.0075(13)
C13 0.0330(16) 0.0246(15) 0.0458(18) -0.0017(13) 0.0081(14) -0.0022(12)
C14 0.0244(15) 0.0350(16) 0.0344(16) -0.0102(13) 0.0086(13) -0.0072(12)
C15 0.0287(17) 0.052(2) 0.0453(19) -0.0085(16) 0.0021(15) 0.0033(14)
C16 0.0362(18) 0.057(2) 0.050(2) -0.0080(16) 0.0192(16) -0.0166(16)
C17 0.0236(14) 0.0246(14) 0.0253(14) 0.0016(11) 0.0082(12) -0.0071(11)
C18 0.0303(16) 0.0310(15) 0.0274(15) 0.0009(12) 0.0068(13) 0.0028(12)
C19 0.0377(18) 0.0383(17) 0.0305(16) -0.0057(13) 0.0151(14) -0.0034(13)
C20 0.0363(16) 0.0303(15) 0.0231(14) 0.0007(12) 0.0090(13) -0.0116(12)
C21 0.0316(16) 0.0347(16) 0.0339(17) 0.0042(13) 0.0028(13) 0.0010(13)
C22 0.0324(16) 0.0331(15) 0.0288(15) -0.0028(12) 0.0099(13) 0.0026(12)
C23 0.0402(18) 0.0383(18) 0.0354(19) 0.0040(14) 0.0097(15) -0.0114(14)
N3 0.045(2) 0.059(2) 0.0241(18) 0.0010(16) 0.0065(15) -0.0210(17)
F1 0.079(10) 0.061(8) 0.041(7) 0.016(6) 0.027(7) 0.031(7)
F2 0.038(7) 0.100(12) 0.053(8) 0.029(8) 0.019(6) 0.010(7)
F3 0.110(14) 0.099(13) 0.032(8) -0.002(8) -0.003(8) -0.031(11)
C24 0.0217(13) 0.0300(15) 0.0230(14) 0.0009(11) 0.0038(11) -0.0031(11)
C25 0.0282(15) 0.0334(15) 0.0242(14) 0.0001(12) 0.0062(12) -0.0011(12)
C26 0.0325(16) 0.0335(16) 0.0302(16) -0.0035(12) 0.0072(13) 0.0066(12)
C27 0.0318(16) 0.0308(15) 0.0301(16) 0.0036(12) 0.0049(13) 0.0023(12)
C28 0.0358(17) 0.0378(17) 0.0266(15) 0.0042(13) 0.0114(13) -0.0001(13)
C29 0.0312(16) 0.0341(16) 0.0285(15) -0.0004(12) 0.0115(13) -0.0028(12)
C30 0.056(2) 0.0370(19) 0.044(2) 0.0098(15) 0.0128(17) 0.0112(16)
F4 0.208(4) 0.0247(13) 0.0486(16) -0.0003(12) 0.041(2) 0.0167(17)
F5 0.0590(16) 0.0426(13) 0.0585(16) 0.0155(11) -0.0067(12) 0.0130(11)
F6 0.0702(19) 0.0501(16) 0.095(2) 0.0352(15) 0.0277(17) -0.0010(13)
N4 0.11(2) 0.033(13) 0.09(2) -0.006(13) -0.015(17) -0.003(13)

loop_
_atom_type_symbol
_atom_type_description
_atom_type_scat_dispersion_real
_atom_type_scat_dispersion_imag
_atom_type_scat_source
C C 0.0033 0.0016 'International Tables Vol C Tables 4.2.6.8 and 6.1.1.4'
H H 0.0000 0.0000 'International Tables Vol C Tables 4.2.6.8 and 6.1.1.4'
N N 0.0061 0.0033 'International Tables Vol C Tables 4.2.6.8 and 6.1.1.4'
O O 0.0106 0.0060 'International Tables Vol C Tables 4.2.6.8 and 6.1.1.4'
F F 0.0171 0.0103 'International Tables Vol C Tables 4.2.6.8 and 6.1.1.4'

loop_
_geom_angle_atom_site_label_1
_geom_angle_atom_site_label_2
_geom_angle_atom_site_label_3
_geom_angle
_geom_angle_site_symmetry_1
_geom_angle_site_symmetry_3
_geom_angle_publ_flag
C9 C1 C5 124.0(3) . . ?
C9 C1 C4 126.9(2) . . ?
C5 C1 C4 89.8(2) . . ?
C9 C1 C2 125.7(2) . . ?
C5 C1 C2 89.6(2) . . ?
C4 C1 C2 89.4(2) . . ?
C3 C2 C6 91.06(19) . . ?
C3 C2 C1 89.7(2) . . ?
C6 C2 C1 89.7(2) . . ?
C4 C3 C2 90.7(2) . . ?
C4 C3 C7 91.6(2) . . ?
C2 C3 C7 90.9(2) . . ?
C3 C4 C8 90.7(2) . . ?
C3 C4 C1 90.2(2) . . ?
C8 C4 C1 90.0(2) . . ?
C6 C5 C8 92.2(2) . . ?
C6 C5 C1 90.5(2) . . ?
C8 C5 C1 90.0(2) . . ?
C17 C6 C5 123.6(2) . . ?
C17 C6 C2 124.6(2) . . ?
C5 C6 C2 90.2(2) . . ?
C17 C6 C7 128.6(2) . . ?
C5 C6 C7 89.91(19) . . ?
C2 C6 C7 88.49(19) . . ?
C10 C7 C3 117.8(2) . . ?
C10 C7 C6 127.5(2) . . ?
C3 C7 C6 89.47(19) . . ?
C10 C7 C8 132.5(2) . . ?
C3 C7 C8 88.47(19) . . ?
C6 C7 C8 88.28(18) . . ?
C24 C8 C4 123.4(2) . . ?
C24 C8 C5 124.8(2) . . ?
C4 C8 C5 90.21(19) . . ?
C24 C8 C7 128.3(2) . . ?
C4 C8 C7 89.2(2) . . ?
C5 C8 C7 89.57(19) . . ?
N1 C9 C1 178.0(3) . . ?
O1 C10 N2 121.9(2) . . ?
O1 C10 C7 117.0(2) . . ?
N2 C10 C7 121.1(2) . . ?
C10 N2 C11 124.0(2) . . ?
C10 N2 C14 119.0(2) . . ?
C11 N2 C14 116.9(2) . . ?
N2 C11 C12 112.1(2) . . ?
N2 C11 C13 110.7(2) . . ?
C12 C11 C13 110.7(2) . . ?
N2 C14 C16 112.6(2) . . ?
N2 C14 C15 111.2(2) . . ?
C16 C14 C15 112.3(3) . . ?
C18 C17 C22 118.5(2) . . ?
C18 C17 C6 120.2(2) . . ?
C22 C17 C6 121.3(2) . . ?
C19 C18 C17 121.4(3) . . ?
C18 C19 C20 119.4(3) . . ?
C19 C20 C21 120.1(3) . . ?
C19 C20 C23 118.7(3) . . ?
C21 C20 C23 121.2(3) . . ?
C22 C21 C20 119.7(3) . . ?
C21 C22 C17 120.9(3) . . ?
F3 C23 F2 115.6(7) . . ?
N3 C23 C20 176.0(3) . . ?
F3 C23 C20 117.5(6) . . ?
F2 C23 C20 114.8(7) . . ?
F3 C23 F1 100.1(6) . . ?
F2 C23 F1 99.5(6) . . ?
C20 C23 F1 105.4(5) . . ?
C25 C24 C29 118.7(3) . . ?
C25 C24 C8 121.7(2) . . ?
C29 C24 C8 119.6(2) . . ?
C26 C25 C24 121.0(3) . . ?
C27 C26 C25 119.6(3) . . ?
C26 C27 C28 120.7(3) . . ?
C26 C27 C30 121.1(3) . . ?
C28 C27 C30 118.1(3) . . ?
C27 C28 C29 119.3(3) . . ?
C28 C29 C24 120.6(3) . . ?
F4 C30 F6 109.3(3) . . ?
F4 C30 F5 106.5(3) . . ?
F6 C30 F5 104.1(3) . . ?
N4 C30 C27 159.0(11) . . ?
F4 C30 C27 113.1(3) . . ?
F6 C30 C27 112.4(3) . . ?
F5 C30 C27 110.8(3) . . ?

loop_
_geom_bond_atom_site_label_1
_geom_bond_atom_site_label_2
_geom_bond_distance
_geom_bond_site_symmetry_2
_geom_bond_publ_flag
C1 C9 1.448(4) . ?
C1 C5 1.567(4) . ?
C1 C4 1.570(4) . ?
C1 C2 1.573(4) . ?
C2 C3 1.558(4) . ?
C2 C6 1.571(4) . ?
C3 C4 1.549(4) . ?
C3 C7 1.559(4) . ?
C4 C8 1.562(4) . ?
C5 C6 1.554(4) . ?
C5 C8 1.563(4) . ?
C6 C17 1.481(4) . ?
C6 C7 1.613(4) . ?
C7 C10 1.508(4) . ?
C7 C8 1.613(4) . ?
C8 C24 1.491(4) . ?
C9 N1 1.144(4) . ?
C10 O1 1.233(3) . ?
C10 N2 1.355(3) . ?
N2 C11 1.480(3) . ?
N2 C14 1.487(3) . ?
C11 C12 1.526(4) . ?
C11 C13 1.532(4) . ?
C14 C16 1.520(4) . ?
C14 C15 1.522(4) . ?
C17 C18 1.390(4) . ?
C17 C22 1.393(4) . ?
C18 C19 1.377(4) . ?
C19 C20 1.388(4) . ?
C20 C21 1.392(4) . ?
C20 C23 1.454(4) . ?
C21 C22 1.378(4) . ?
C23 N3 1.163(4) . ?
C23 F3 1.285(8) . ?
C23 F2 1.294(7) . ?
C23 F1 1.470(7) . ?
C24 C25 1.388(4) . ?
C24 C29 1.401(4) . ?
C25 C26 1.387(4) . ?
C26 C27 1.379(4) . ?
C27 C28 1.388(4) . ?
C27 C30 1.498(4) . ?
C28 C29 1.390(4) . ?
C30 N4 1.226(7) . ?
C30 F4 1.296(4) . ?
C30 F6 1.319(4) . ?
C30 F5 1.356(4) . ?

loop_
_geom_torsion_atom_site_label_1
_geom_torsion_atom_site_label_2
_geom_torsion_atom_site_label_3
_geom_torsion_atom_site_label_4
_geom_torsion
_geom_torsion_site_symmetry_1
_geom_torsion_site_symmetry_2
_geom_torsion_site_symmetry_3
_geom_torsion_site_symmetry_4
_geom_torsion_publ_flag
C9 C1 C2 C3 -137.3(3) . . . . ?
C5 C1 C2 C3 89.55(19) . . . . ?
C4 C1 C2 C3 -0.22(19) . . . . ?
C9 C1 C2 C6 131.7(3) . . . . ?
C5 C1 C2 C6 -1.52(19) . . . . ?
C4 C1 C2 C6 -91.29(19) . . . . ?
C6 C2 C3 C4 89.9(2) . . . . ?
C1 C2 C3 C4 0.2(2) . . . . ?
C6 C2 C3 C7 -1.8(2) . . . . ?
C1 C2 C3 C7 -91.4(2) . . . . ?
C2 C3 C4 C8 -90.2(2) . . . . ?
C7 C3 C4 C8 0.7(2) . . . . ?
C2 C3 C4 C1 -0.2(2) . . . . ?
C7 C3 C4 C1 90.7(2) . . . . ?
C9 C1 C4 C3 136.5(3) . . . . ?
C5 C1 C4 C3 -89.4(2) . . . . ?
C2 C1 C4 C3 0.2(2) . . . . ?
C9 C1 C4 C8 -132.8(3) . . . . ?
C5 C1 C4 C8 1.3(2) . . . . ?
C2 C1 C4 C8 90.9(2) . . . . ?
C9 C1 C5 C6 -132.9(3) . . . . ?
C4 C1 C5 C6 90.9(2) . . . . ?
C2 C1 C5 C6 1.5(2) . . . . ?
C9 C1 C5 C8 134.9(3) . . . . ?
C4 C1 C5 C8 -1.3(2) . . . . ?
C2 C1 C5 C8 -90.7(2) . . . . ?
C8 C5 C6 C17 -138.3(2) . . . . ?
C1 C5 C6 C17 131.6(2) . . . . ?
C8 C5 C6 C2 88.5(2) . . . . ?
C1 C5 C6 C2 -1.5(2) . . . . ?
C8 C5 C6 C7 0.01(19) . . . . ?
C1 C5 C6 C7 -90.02(19) . . . . ?
C3 C2 C6 C17 139.4(3) . . . . ?
C1 C2 C6 C17 -130.9(3) . . . . ?
C3 C2 C6 C5 -88.2(2) . . . . ?
C1 C2 C6 C5 1.53(19) . . . . ?
C3 C2 C6 C7 1.7(2) . . . . ?
C1 C2 C6 C7 91.44(19) . . . . ?
C4 C3 C7 C10 137.8(2) . . . . ?
C2 C3 C7 C10 -131.4(2) . . . . ?
C4 C3 C7 C6 -89.02(19) . . . . ?
C2 C3 C7 C6 1.7(2) . . . . ?
C4 C3 C7 C8 -0.73(19) . . . . ?
C2 C3 C7 C8 90.0(2) . . . . ?
C17 C6 C7 C10 -11.1(4) . . . . ?
C5 C6 C7 C10 -146.0(3) . . . . ?
C2 C6 C7 C10 123.8(3) . . . . ?
C17 C6 C7 C3 -136.6(3) . . . . ?
C5 C6 C7 C3 88.5(2) . . . . ?
C2 C6 C7 C3 -1.7(2) . . . . ?
C17 C6 C7 C8 134.9(3) . . . . ?
C5 C6 C7 C8 -0.01(19) . . . . ?
C2 C6 C7 C8 -90.18(19) . . . . ?
C3 C4 C8 C24 -137.9(3) . . . . ?
C1 C4 C8 C24 131.9(3) . . . . ?
C3 C4 C8 C5 88.8(2) . . . . ?
C1 C4 C8 C5 -1.3(2) . . . . ?
C3 C4 C8 C7 -0.72(19) . . . . ?
C1 C4 C8 C7 -90.9(2) . . . . ?
C6 C5 C8 C24 138.6(3) . . . . ?
C1 C5 C8 C24 -130.9(3) . . . . ?
C6 C5 C8 C4 -89.2(2) . . . . ?
C1 C5 C8 C4 1.3(2) . . . . ?
C6 C5 C8 C7 -0.01(19) . . . . ?
C1 C5 C8 C7 90.5(2) . . . . ?
C10 C7 C8 C24 6.9(4) . . . . ?
C3 C7 C8 C24 134.4(3) . . . . ?
C6 C7 C8 C24 -136.1(3) . . . . ?
C10 C7 C8 C4 -126.7(3) . . . . ?
C3 C7 C8 C4 0.72(19) . . . . ?
C6 C7 C8 C4 90.23(19) . . . . ?
C10 C7 C8 C5 143.0(3) . . . . ?
C3 C7 C8 C5 -89.50(19) . . . . ?
C6 C7 C8 C5 0.01(18) . . . . ?
C3 C7 C10 O1 0.8(4) . . . . ?
C6 C7 C10 O1 -112.3(3) . . . . ?
C8 C7 C10 O1 117.0(3) . . . . ?
C3 C7 C10 N2 178.6(2) . . . . ?
C6 C7 C10 N2 65.5(4) . . . . ?
C8 C7 C10 N2 -65.2(4) . . . . ?
O1 C10 N2 C11 179.6(2) . . . . ?
C7 C10 N2 C11 1.8(4) . . . . ?
O1 C10 N2 C14 1.0(4) . . . . ?
C7 C10 N2 C14 -176.7(2) . . . . ?
C10 N2 C11 C12 -118.8(3) . . . . ?
C14 N2 C11 C12 59.8(3) . . . . ?
C10 N2 C11 C13 117.1(3) . . . . ?
C14 N2 C11 C13 -64.4(3) . . . . ?
C10 N2 C14 C16 -61.1(3) . . . . ?
C11 N2 C14 C16 120.3(3) . . . . ?
C10 N2 C14 C15 66.0(3) . . . . ?
C11 N2 C14 C15 -112.6(3) . . . . ?
C5 C6 C17 C18 8.0(4) . . . . ?
C2 C6 C17 C18 125.6(3) . . . . ?
C7 C6 C17 C18 -113.8(3) . . . . ?
C5 C6 C17 C22 -171.0(2) . . . . ?
C2 C6 C17 C22 -53.4(4) . . . . ?
C7 C6 C17 C22 67.2(4) . . . . ?
C22 C17 C18 C19 -1.1(4) . . . . ?
C6 C17 C18 C19 179.8(3) . . . . ?
C17 C18 C19 C20 1.0(4) . . . . ?
C18 C19 C20 C21 0.0(4) . . . . ?
C18 C19 C20 C23 -179.3(3) . . . . ?
C19 C20 C21 C22 -0.8(4) . . . . ?
C23 C20 C21 C22 178.5(3) . . . . ?
C20 C21 C22 C17 0.6(4) . . . . ?
C18 C17 C22 C21 0.3(4) . . . . ?
C6 C17 C22 C21 179.3(3) . . . . ?
C19 C20 C23 F3 68.9(8) . . . . ?
C21 C20 C23 F3 -110.3(8) . . . . ?
C19 C20 C23 F2 -149.9(6) . . . . ?
C21 C20 C23 F2 30.8(6) . . . . ?
C19 C20 C23 F1 -41.5(5) . . . . ?
C21 C20 C23 F1 139.3(5) . . . . ?
C4 C8 C24 C25 -140.4(3) . . . . ?
C5 C8 C24 C25 -22.8(4) . . . . ?
C7 C8 C24 C25 99.7(3) . . . . ?
C4 C8 C24 C29 38.5(4) . . . . ?
C5 C8 C24 C29 156.1(3) . . . . ?
C7 C8 C24 C29 -81.4(3) . . . . ?
C29 C24 C25 C26 2.2(4) . . . . ?
C8 C24 C25 C26 -178.8(3) . . . . ?
C24 C25 C26 C27 -1.2(4) . . . . ?
C25 C26 C27 C28 -1.0(4) . . . . ?
C25 C26 C27 C30 -179.5(3) . . . . ?
C26 C27 C28 C29 2.0(4) . . . . ?
C30 C27 C28 C29 -179.5(3) . . . . ?
C27 C28 C29 C24 -0.8(4) . . . . ?
C25 C24 C29 C28 -1.2(4) . . . . ?
C8 C24 C29 C28 179.8(3) . . . . ?
C26 C27 C30 N4 -74(3) . . . . ?
C28 C27 C30 N4 108(3) . . . . ?
C26 C27 C30 F4 -12.7(5) . . . . ?
C28 C27 C30 F4 168.7(3) . . . . ?
C26 C27 C30 F6 -137.1(3) . . . . ?
C28 C27 C30 F6 44.3(4) . . . . ?
C26 C27 C30 F5 106.8(3) . . . . ?
C28 C27 C30 F5 -71.7(4) . . . . ?
